data_4069897
loop_
_publ_author_name
'Bleeke, John R.'
'Lutes, Bryn L.'
'Rath, Nigam P.'

_publ_section_title
;
 Synthesis, Structure, Spectroscopy, and Reactivity of
 Thiapentadienyl-Cobalt-Phosphine Complexes(1)
;
_journal_issue 15
_journal_name_full Organometallics
_journal_page_first 4577
_journal_paper_doi 10.1021/om9004912
_journal_volume 28
_journal_year 2009
_chemical_formula_moiety 'C36 H72 Co3 P4 S4, C4 H10 O'
_chemical_formula_sum 'C40 H82 Co3 O P4 S4'
_chemical_formula_weight 1007.97
_chemical_name_systematic
; 
 ? 
;
_space_group_IT_number 14
_symmetry_cell_setting monoclinic
_symmetry_space_group_name_Hall '-P 2yn'
_symmetry_space_group_name_H-M 'P 1 21/n 1'
_atom_sites_solution_hydrogens geom
_atom_sites_solution_primary direct
_atom_sites_solution_secondary difmap
_audit_creation_method SHELXL-97
_cell_angle_alpha 90.00
_cell_angle_beta 104.590(2)
_cell_angle_gamma 90.00
_cell_formula_units_Z 4
_cell_length_a 14.5966(6)
_cell_length_b 21.6485(7)
_cell_length_c 16.5808(6)
_cell_measurement_reflns_used 6723
_cell_measurement_temperature 100(2)
_cell_measurement_theta_max 25.23
_cell_measurement_theta_min 2.25
_cell_volume 5070.5(3)
_computing_cell_refinement 'Bruker XSCANS'
_computing_data_collection 'Bruker XSCANS'
_computing_data_reduction 'Bruker SHELXTL'
_computing_molecular_graphics 'Bruker SHELXTL'
_computing_publication_material 'Bruker SHELXTL'
_computing_structure_refinement 'SHELXL-97 (Sheldrick, 2008)'
_computing_structure_solution 'SHELXS-97 (Sheldrick, 2008)'
_diffrn_ambient_temperature 100(2)
_diffrn_measured_fraction_theta_full 1.000
_diffrn_measured_fraction_theta_max 0.993
_diffrn_measurement_device_type 'Bruker P4'
_diffrn_measurement_method '\w scans'
_diffrn_radiation_monochromator graphite
_diffrn_radiation_source 'fine-focus sealed tube'
_diffrn_radiation_type MoK\a
_diffrn_radiation_wavelength 0.71073
_diffrn_reflns_av_R_equivalents 0.0899
_diffrn_reflns_av_sigmaI/netI 0.0830
_diffrn_reflns_limit_h_max 17
_diffrn_reflns_limit_h_min -17
_diffrn_reflns_limit_k_max 26
_diffrn_reflns_limit_k_min -26
_diffrn_reflns_limit_l_max 19
_diffrn_reflns_limit_l_min -19
_diffrn_reflns_number 52298
_diffrn_reflns_theta_full 25.00
_diffrn_reflns_theta_max 25.50
_diffrn_reflns_theta_min 1.58
_exptl_absorpt_coefficient_mu 1.289
_exptl_absorpt_correction_T_max 0.9220
_exptl_absorpt_correction_T_min 0.8242
_exptl_absorpt_correction_type multi-scan
_exptl_absorpt_process_details 'sadabs v2008/1'
_exptl_crystal_colour brown
_exptl_crystal_density_diffrn 1.320
_exptl_crystal_density_meas ?
_exptl_crystal_density_method 'not measured'
_exptl_crystal_description irregular
_exptl_crystal_F_000 2140
_exptl_crystal_size_max 0.16
_exptl_crystal_size_mid 0.10
_exptl_crystal_size_min 0.06
_refine_diff_density_max 0.437
_refine_diff_density_min -0.426
_refine_diff_density_rms 0.090
_refine_ls_extinction_method none
_refine_ls_goodness_of_fit_ref 0.997
_refine_ls_hydrogen_treatment mixed
_refine_ls_matrix_type full
_refine_ls_number_parameters 532
_refine_ls_number_reflns 9360
_refine_ls_number_restraints 2
_refine_ls_restrained_S_all 0.997
_refine_ls_R_factor_all 0.0819
_refine_ls_R_factor_gt 0.0410
_refine_ls_shift/su_max 0.001
_refine_ls_shift/su_mean 0.000
_refine_ls_structure_factor_coef Fsqd
_refine_ls_weighting_details 'calc w=1/[\s^2^(Fo^2^)+(0.0288P)^2^+0.0000P] where P=(Fo^2^+2Fc^2^)/3'
_refine_ls_weighting_scheme calc
_refine_ls_wR_factor_gt 0.0697
_refine_ls_wR_factor_ref 0.0824
_reflns_number_gt 6299
_reflns_number_total 9360
_reflns_threshold_expression >2sigma(I)
_cod_data_source_file om9004912_si_002.cif
_cod_data_source_block j11109
_cod_depositor_comments
;
The following automatic conversions were performed:

'_symmetry_cell_setting' value 'Monoclinic' changed to 'monoclinic'
according to /home/saulius/struct/CIF-dictionaries/cif_core.dic
dictionary named 'cif_core.dic' version 2.4.2 from 2011-04-26.

Automatic conversion script
Id: cif_fix_values 1715 2011-07-08 13:25:40Z adriana 

The following automatic conversions were performed:

'_exptl_crystal_density_meas' value 'no' was changed to '?' - the
value is perceived as not measured.

Automatic conversion script
Id: cif_fix_values 3008 2015-01-20 13:52:24Z robertas 
;
_cod_original_sg_symbol_H-M P2~1~/n
_cod_database_code 4069897

loop_
_symmetry_equiv_pos_as_xyz
'x, y, z'
'-x+1/2, y+1/2, -z+1/2'
'-x, -y, -z'
'x-1/2, -y-1/2, z-1/2'

loop_
_atom_site_label
_atom_site_type_symbol
_atom_site_fract_x
_atom_site_fract_y
_atom_site_fract_z
_atom_site_U_iso_or_equiv
_atom_site_adp_type
_atom_site_occupancy
_atom_site_symmetry_multiplicity
_atom_site_calc_flag
_atom_site_refinement_flags
_atom_site_disorder_assembly
_atom_site_disorder_group
Co1 Co 0.74844(3) 0.09457(2) 0.44940(3) 0.01370(12) Uani 1 1 d . . .
Co2 Co 0.69795(3) 0.20530(2) 0.87059(3) 0.01291(12) Uani 1 1 d . . .
Co3 Co 0.69450(3) 0.13412(2) 0.65797(3) 0.01410(12) Uani 1 1 d . . .
P1 P 0.60409(7) 0.06065(4) 0.39769(6) 0.0180(2) Uani 1 1 d . . .
P2 P 0.75799(7) 0.16354(4) 0.35378(6) 0.0185(2) Uani 1 1 d . . .
P3 P 0.82496(6) 0.20923(4) 0.97827(6) 0.0180(2) Uani 1 1 d . . .
P4 P 0.69213(7) 0.30213(4) 0.82976(6) 0.0176(2) Uani 1 1 d . . .
S1 S 0.71547(7) 0.03306(4) 0.63211(6) 0.0181(2) Uani 1 1 d . . .
S2 S 0.70708(6) 0.17226(4) 0.52812(6) 0.0141(2) Uani 1 1 d . . .
S3 S 0.55728(6) 0.17201(4) 0.67403(6) 0.0209(2) Uani 1 1 d . . .
S4 S 0.79035(6) 0.17371(4) 0.78393(5) 0.0147(2) Uani 1 1 d . . .
C11 C 0.8096(3) 0.02582(17) 0.3998(3) 0.0227(9) Uani 1 1 d D . .
C12 C 0.8786(2) 0.05475(15) 0.4663(2) 0.0185(8) Uani 1 1 d . . .
C13 C 0.8557(2) 0.05764(15) 0.5439(2) 0.0176(8) Uani 1 1 d . . .
C14 C 0.7668(3) 0.03025(16) 0.5459(2) 0.0183(9) Uani 1 1 d . . .
C15 C 0.9695(2) 0.07980(17) 0.4516(2) 0.0271(10) Uani 1 1 d . . .
H15A H 0.9857 0.1187 0.4820 0.041 Uiso 1 1 calc R . .
H15B H 0.9614 0.0871 0.3919 0.041 Uiso 1 1 calc R . .
H15C H 1.0205 0.0498 0.4714 0.041 Uiso 1 1 calc R . .
C16 C 0.9184(2) 0.08809(16) 0.6188(2) 0.0232(9) Uani 1 1 d . . .
H16A H 0.9594 0.0570 0.6529 0.035 Uiso 1 1 calc R . .
H16B H 0.8794 0.1078 0.6517 0.035 Uiso 1 1 calc R . .
H16C H 0.9576 0.1194 0.6008 0.035 Uiso 1 1 calc R . .
C17 C 0.5583(3) 0.05778(19) 0.2846(2) 0.0404(12) Uani 1 1 d . . .
H17A H 0.4926 0.0434 0.2708 0.061 Uiso 1 1 calc R . .
H17B H 0.5968 0.0293 0.2610 0.061 Uiso 1 1 calc R . .
H17C H 0.5610 0.0991 0.2613 0.061 Uiso 1 1 calc R . .
C18 C 0.5785(3) -0.01794(15) 0.4234(3) 0.0291(10) Uani 1 1 d . . .
H18A H 0.5897 -0.0220 0.4840 0.044 Uiso 1 1 calc R . .
H18B H 0.6198 -0.0466 0.4034 0.044 Uiso 1 1 calc R . .
H18C H 0.5122 -0.0277 0.3968 0.044 Uiso 1 1 calc R . .
C19 C 0.5104(2) 0.10325(16) 0.4258(3) 0.0313(10) Uani 1 1 d . . .
H19A H 0.4494 0.0838 0.4003 0.047 Uiso 1 1 calc R . .
H19B H 0.5101 0.1459 0.4059 0.047 Uiso 1 1 calc R . .
H19C H 0.5209 0.1032 0.4866 0.047 Uiso 1 1 calc R . .
C21 C 0.8618(3) 0.39044(17) 0.5936(2) 0.0377(11) Uani 1 1 d . . .
H21A H 0.8010 0.4091 0.5783 0.045 Uiso 1 1 calc R . .
H21B H 0.9167 0.4153 0.6122 0.045 Uiso 1 1 calc R . .
C22 C 0.8701(3) 0.32977(17) 0.5890(2) 0.0252(9) Uani 1 1 d . . .
C23 C 0.7865(2) 0.28924(16) 0.5603(2) 0.0188(8) Uani 1 1 d . . .
C24 C 0.7978(2) 0.22743(15) 0.5584(2) 0.0174(8) Uani 1 1 d . . .
H24A H 0.8608 0.2122 0.5751 0.021 Uiso 1 1 calc R . .
C25 C 0.9664(3) 0.30026(18) 0.6133(3) 0.0356(11) Uani 1 1 d . . .
H25A H 1.0149 0.3324 0.6290 0.053 Uiso 1 1 calc R . .
H25B H 0.9770 0.2767 0.5660 0.053 Uiso 1 1 calc R . .
H25C H 0.9700 0.2725 0.6606 0.053 Uiso 1 1 calc R . .
C26 C 0.6906(3) 0.31872(15) 0.5341(2) 0.0274(10) Uani 1 1 d . . .
H26A H 0.6423 0.2866 0.5166 0.041 Uiso 1 1 calc R . .
H26B H 0.6887 0.3470 0.4876 0.041 Uiso 1 1 calc R . .
H26C H 0.6781 0.3418 0.5811 0.041 Uiso 1 1 calc R . .
C27 C 0.6595(3) 0.21800(16) 0.3248(2) 0.0267(10) Uani 1 1 d . . .
H27A H 0.6555 0.2422 0.3737 0.040 Uiso 1 1 calc R . .
H27B H 0.6003 0.1952 0.3037 0.040 Uiso 1 1 calc R . .
H27C H 0.6698 0.2458 0.2813 0.040 Uiso 1 1 calc R . .
C28 C 0.8565(3) 0.21794(15) 0.3737(2) 0.0254(9) Uani 1 1 d . . .
H28A H 0.8536 0.2425 0.3235 0.038 Uiso 1 1 calc R . .
H28B H 0.9164 0.1952 0.3887 0.038 Uiso 1 1 calc R . .
H28C H 0.8524 0.2454 0.4197 0.038 Uiso 1 1 calc R . .
C29 C 0.7655(3) 0.13462(17) 0.2516(2) 0.0338(10) Uani 1 1 d . . .
H29A H 0.7615 0.1694 0.2130 0.051 Uiso 1 1 calc R . .
H29B H 0.7131 0.1060 0.2299 0.051 Uiso 1 1 calc R . .
H29C H 0.8258 0.1130 0.2574 0.051 Uiso 1 1 calc R . .
C31 C 0.6047(3) 0.21934(17) 0.9401(2) 0.0188(9) Uani 1 1 d D . .
C32 C 0.6149(2) 0.15428(16) 0.9274(2) 0.0208(9) Uani 1 1 d . . .
C33 C 0.5994(2) 0.13466(15) 0.8440(2) 0.0178(8) Uani 1 1 d . . .
C34 C 0.5719(2) 0.18183(17) 0.7823(2) 0.0169(8) Uani 1 1 d . . .
C35 C 0.6386(3) 0.10994(16) 0.9994(2) 0.0285(10) Uani 1 1 d . . .
H35A H 0.5801 0.0921 1.0080 0.043 Uiso 1 1 calc R . .
H35B H 0.6722 0.1319 1.0499 0.043 Uiso 1 1 calc R . .
H35C H 0.6789 0.0769 0.9872 0.043 Uiso 1 1 calc R . .
C36 C 0.6119(3) 0.06789(15) 0.8212(2) 0.0250(9) Uani 1 1 d . . .
H36A H 0.6685 0.0508 0.8596 0.037 Uiso 1 1 calc R . .
H36B H 0.6190 0.0658 0.7641 0.037 Uiso 1 1 calc R . .
H36C H 0.5562 0.0439 0.8253 0.037 Uiso 1 1 calc R . .
C37 C 0.8810(3) 0.13837(17) 1.0260(2) 0.0306(10) Uani 1 1 d . . .
H37A H 0.9042 0.1147 0.9849 0.046 Uiso 1 1 calc R . .
H37B H 0.8348 0.1136 1.0457 0.046 Uiso 1 1 calc R . .
H37C H 0.9342 0.1487 1.0733 0.046 Uiso 1 1 calc R . .
C38 C 0.8128(3) 0.24916(15) 1.0719(2) 0.0227(9) Uani 1 1 d . . .
H38A H 0.8745 0.2508 1.1126 0.034 Uiso 1 1 calc R . .
H38B H 0.7677 0.2269 1.0961 0.034 Uiso 1 1 calc R . .
H38C H 0.7898 0.2913 1.0575 0.034 Uiso 1 1 calc R . .
C39 C 0.9269(2) 0.24990(17) 0.9606(2) 0.0278(10) Uani 1 1 d . . .
H39A H 0.9103 0.2932 0.9474 0.042 Uiso 1 1 calc R . .
H39B H 0.9462 0.2308 0.9139 0.042 Uiso 1 1 calc R . .
H39C H 0.9792 0.2477 1.0109 0.042 Uiso 1 1 calc R . .
C41 C 1.0781(3) 0.0234(2) 0.8617(3) 0.0548(14) Uani 1 1 d . . .
H41A H 1.1174 0.0544 0.8476 0.066 Uiso 1 1 calc R . .
H41B H 1.1035 -0.0162 0.8793 0.066 Uiso 1 1 calc R . .
C42 C 0.9872(3) 0.03535(18) 0.8567(3) 0.0329(10) Uani 1 1 d . . .
C43 C 0.9461(3) 0.09614(16) 0.8298(2) 0.0220(9) Uani 1 1 d . . .
C44 C 0.8539(2) 0.10578(16) 0.8213(2) 0.0185(8) Uani 1 1 d . . .
H44A H 0.8190 0.0728 0.8370 0.022 Uiso 1 1 calc R . .
C45 C 0.9246(3) -0.01419(17) 0.8780(3) 0.0446(13) Uani 1 1 d . . .
H45A H 0.9610 -0.0524 0.8923 0.067 Uiso 1 1 calc R . .
H45B H 0.8709 -0.0216 0.8299 0.067 Uiso 1 1 calc R . .
H45C H 0.9012 -0.0008 0.9256 0.067 Uiso 1 1 calc R . .
C46 C 1.0102(2) 0.14507(17) 0.8109(2) 0.0283(10) Uani 1 1 d . . .
H46A H 0.9733 0.1824 0.7911 0.042 Uiso 1 1 calc R . .
H46B H 1.0399 0.1301 0.7678 0.042 Uiso 1 1 calc R . .
H46C H 1.0594 0.1547 0.8616 0.042 Uiso 1 1 calc R . .
C47 C 0.7716(3) 0.32621(16) 0.7675(2) 0.0268(10) Uani 1 1 d . . .
H47A H 0.7594 0.3015 0.7164 0.040 Uiso 1 1 calc R . .
H47B H 0.8372 0.3202 0.7994 0.040 Uiso 1 1 calc R . .
H47C H 0.7610 0.3700 0.7530 0.040 Uiso 1 1 calc R . .
C48 C 0.5795(3) 0.32818(17) 0.7636(2) 0.0296(10) Uani 1 1 d . . .
H48A H 0.5848 0.3715 0.7484 0.044 Uiso 1 1 calc R . .
H48B H 0.5301 0.3242 0.7939 0.044 Uiso 1 1 calc R . .
H48C H 0.5628 0.3028 0.7131 0.044 Uiso 1 1 calc R . .
C49 C 0.7121(3) 0.36245(16) 0.9093(2) 0.0288(10) Uani 1 1 d . . .
H49A H 0.7766 0.3590 0.9448 0.043 Uiso 1 1 calc R . .
H49B H 0.6666 0.3577 0.9434 0.043 Uiso 1 1 calc R . .
H49C H 0.7038 0.4031 0.8823 0.043 Uiso 1 1 calc R . .
O1 O 0.7683(5) 0.3695(3) 0.3069(4) 0.0361(18) Uani 0.50 1 d P A 1
C51 C 0.8507(8) 0.3869(5) 0.3713(6) 0.037(3) Uani 0.50 1 d P A 1
H51A H 0.9078 0.3741 0.3535 0.044 Uiso 0.50 1 calc PR A 1
H51B H 0.8502 0.3634 0.4223 0.044 Uiso 0.50 1 calc PR A 1
O1' O 0.7687(7) 0.4035(4) 0.2747(6) 0.067(3) Uani 0.50 1 d P A 2
C51' C 0.8581(8) 0.4091(5) 0.3296(8) 0.052(3) Uani 0.50 1 d P A 2
H51C H 0.9048 0.4198 0.2977 0.063 Uiso 0.50 1 calc PR A 2
H51D H 0.8768 0.3688 0.3572 0.063 Uiso 0.50 1 calc PR A 2
C52 C 0.8603(3) 0.4569(2) 0.3940(3) 0.0530(14) Uani 1 1 d . . .
H52A H 0.9187 0.4637 0.4376 0.079 Uiso 1 1 calc R A 1
H52B H 0.8058 0.4700 0.4143 0.079 Uiso 1 1 calc R A 1
H52C H 0.8625 0.4809 0.3444 0.079 Uiso 1 1 calc R A 1
C53 C 0.7704(4) 0.3691(3) 0.2166(4) 0.0743(19) Uani 1 1 d . . .
H53A H 0.7987 0.4083 0.2041 0.089 Uiso 1 1 calc R A 1
H53B H 0.8123 0.3351 0.2080 0.089 Uiso 1 1 calc R A 1
C54 C 0.6782(4) 0.3616(2) 0.1572(3) 0.0568(15) Uani 1 1 d . A .
H54A H 0.6478 0.3239 0.1704 0.085 Uiso 1 1 calc R . .
H54B H 0.6869 0.3585 0.1006 0.085 Uiso 1 1 calc R . .
H54C H 0.6381 0.3973 0.1607 0.085 Uiso 1 1 calc R . .
H11A H 0.785(2) -0.0146(12) 0.408(2) 0.021(10) Uiso 1 1 d D . .
H11B H 0.820(2) 0.0293(15) 0.3449(17) 0.028(11) Uiso 1 1 d D . .
H14 H 0.753(2) -0.0075(14) 0.5220(19) 0.011(9) Uiso 1 1 d . . .
H31A H 0.554(2) 0.2419(15) 0.908(2) 0.036(12) Uiso 1 1 d D . .
H31B H 0.622(2) 0.2304(14) 0.9969(16) 0.023(10) Uiso 1 1 d D . .
H34 H 0.529(2) 0.2084(14) 0.791(2) 0.015(10) Uiso 1 1 d . . .

loop_
_atom_site_aniso_label
_atom_site_aniso_U_11
_atom_site_aniso_U_22
_atom_site_aniso_U_33
_atom_site_aniso_U_23
_atom_site_aniso_U_13
_atom_site_aniso_U_12
Co1 0.0162(3) 0.0127(2) 0.0110(3) -0.0004(2) 0.0012(2) -0.0009(2)
Co2 0.0134(3) 0.0126(2) 0.0117(3) -0.0007(2) 0.0010(2) -0.0014(2)
Co3 0.0153(3) 0.0138(2) 0.0119(3) -0.0010(2) 0.0009(2) 0.0002(2)
P1 0.0199(5) 0.0169(5) 0.0156(6) -0.0015(4) 0.0013(4) -0.0039(4)
P2 0.0222(5) 0.0182(5) 0.0137(6) 0.0017(4) 0.0022(4) -0.0035(4)
P3 0.0180(5) 0.0198(5) 0.0135(6) -0.0024(4) -0.0009(4) 0.0004(4)
P4 0.0236(5) 0.0130(5) 0.0165(6) -0.0001(4) 0.0058(4) 0.0009(4)
S1 0.0262(5) 0.0137(5) 0.0148(5) 0.0008(4) 0.0058(4) -0.0009(4)
S2 0.0151(5) 0.0124(4) 0.0134(5) -0.0012(4) 0.0011(4) -0.0020(4)
S3 0.0165(5) 0.0295(5) 0.0136(5) -0.0039(4) -0.0016(4) 0.0033(4)
S4 0.0143(5) 0.0157(5) 0.0124(5) -0.0017(4) 0.0000(4) 0.0018(4)
C11 0.033(2) 0.019(2) 0.019(2) 0.0000(18) 0.012(2) 0.0013(18)
C12 0.019(2) 0.0139(19) 0.021(2) 0.0041(16) 0.0017(17) 0.0041(16)
C13 0.020(2) 0.0147(19) 0.016(2) -0.0004(16) -0.0001(17) 0.0043(16)
C14 0.028(2) 0.0092(19) 0.016(2) -0.0024(17) 0.0024(18) 0.0014(17)
C15 0.022(2) 0.032(2) 0.029(3) 0.0056(19) 0.0083(19) 0.0050(18)
C16 0.017(2) 0.027(2) 0.021(2) 0.0020(18) -0.0037(17) 0.0049(17)
C17 0.048(3) 0.046(3) 0.017(3) 0.000(2) -0.010(2) -0.019(2)
C18 0.028(2) 0.022(2) 0.036(3) -0.0028(19) 0.005(2) -0.0096(18)
C19 0.020(2) 0.025(2) 0.046(3) -0.003(2) 0.005(2) -0.0037(17)
C21 0.057(3) 0.027(2) 0.023(3) -0.003(2) 0.000(2) -0.021(2)
C22 0.036(3) 0.025(2) 0.012(2) -0.0002(17) -0.0005(18) -0.0155(19)
C23 0.025(2) 0.020(2) 0.012(2) 0.0016(16) 0.0039(17) -0.0027(17)
C24 0.016(2) 0.022(2) 0.013(2) -0.0036(16) 0.0010(16) -0.0058(16)
C25 0.033(3) 0.044(3) 0.028(3) -0.010(2) 0.006(2) -0.021(2)
C26 0.034(2) 0.016(2) 0.025(2) 0.0028(18) -0.0067(19) -0.0005(17)
C27 0.027(2) 0.023(2) 0.025(2) 0.0119(18) -0.0024(19) 0.0008(17)
C28 0.030(2) 0.020(2) 0.028(3) 0.0059(18) 0.0106(19) -0.0042(17)
C29 0.052(3) 0.034(2) 0.016(2) 0.0041(19) 0.011(2) -0.011(2)
C31 0.018(2) 0.027(2) 0.013(2) -0.0016(18) 0.0055(18) -0.0010(17)
C32 0.022(2) 0.024(2) 0.017(2) 0.0034(17) 0.0060(17) -0.0094(16)
C33 0.0135(19) 0.019(2) 0.021(2) -0.0002(17) 0.0044(16) -0.0048(16)
C34 0.012(2) 0.020(2) 0.018(2) -0.0021(17) 0.0035(16) 0.0021(16)
C35 0.041(3) 0.027(2) 0.019(2) 0.0004(18) 0.010(2) -0.0110(19)
C36 0.028(2) 0.019(2) 0.027(2) -0.0022(18) 0.0059(19) -0.0107(17)
C37 0.035(2) 0.032(2) 0.020(2) 0.0023(19) -0.0016(19) 0.014(2)
C38 0.025(2) 0.025(2) 0.016(2) -0.0012(17) 0.0018(18) -0.0004(17)
C39 0.020(2) 0.040(2) 0.022(2) -0.0100(19) 0.0022(18) -0.0027(18)
C41 0.039(3) 0.051(3) 0.068(4) 0.015(3) 0.003(3) 0.028(2)
C42 0.033(3) 0.036(3) 0.026(3) 0.001(2) 0.002(2) 0.016(2)
C43 0.024(2) 0.028(2) 0.010(2) -0.0013(17) -0.0019(17) 0.0082(18)
C44 0.022(2) 0.020(2) 0.011(2) -0.0041(16) -0.0014(16) 0.0026(16)
C45 0.055(3) 0.027(2) 0.046(3) 0.005(2) 0.002(2) 0.022(2)
C46 0.017(2) 0.040(2) 0.025(2) -0.005(2) -0.0002(18) 0.0041(18)
C47 0.037(2) 0.018(2) 0.027(3) 0.0006(18) 0.011(2) -0.0032(18)
C48 0.033(2) 0.024(2) 0.032(3) 0.0089(19) 0.008(2) 0.0086(19)
C49 0.046(3) 0.017(2) 0.027(2) -0.0024(18) 0.015(2) -0.0011(19)
O1 0.034(4) 0.048(5) 0.026(5) 0.005(3) 0.007(3) 0.002(4)
C51 0.033(6) 0.050(8) 0.021(7) 0.000(5) -0.006(5) 0.009(5)
O1' 0.069(6) 0.089(7) 0.041(6) -0.011(5) 0.008(5) 0.035(6)
C51' 0.038(7) 0.032(7) 0.077(11) -0.002(6) -0.002(8) -0.001(5)
C52 0.062(4) 0.060(3) 0.038(3) 0.007(3) 0.015(3) 0.017(3)
C53 0.062(4) 0.084(4) 0.084(5) 0.043(4) 0.034(4) 0.053(3)
C54 0.084(4) 0.058(3) 0.037(3) 0.014(3) 0.032(3) 0.036(3)

loop_
_atom_type_symbol
_atom_type_description
_atom_type_scat_dispersion_real
_atom_type_scat_dispersion_imag
_atom_type_scat_source
C C 0.0033 0.0016 'International Tables Vol C Tables 4.2.6.8 and 6.1.1.4'
H H 0.0000 0.0000 'International Tables Vol C Tables 4.2.6.8 and 6.1.1.4'
P P 0.1023 0.0942 'International Tables Vol C Tables 4.2.6.8 and 6.1.1.4'
S S 0.1246 0.1234 'International Tables Vol C Tables 4.2.6.8 and 6.1.1.4'
Co Co 0.3494 0.9721 'International Tables Vol C Tables 4.2.6.8 and 6.1.1.4'
O O 0.0106 0.0060 'International Tables Vol C Tables 4.2.6.8 and 6.1.1.4'

loop_
_geom_angle_atom_site_label_1
_geom_angle_atom_site_label_2
_geom_angle_atom_site_label_3
_geom_angle
C11 Co1 C12 41.48(14)
C11 Co1 C13 72.31(15)
C12 Co1 C13 40.04(14)
C11 Co1 C14 80.57(15)
C12 Co1 C14 71.20(14)
C13 Co1 C14 40.33(13)
C11 Co1 P1 94.26(12)
C12 Co1 P1 133.03(10)
C13 Co1 P1 129.36(10)
C14 Co1 P1 90.08(11)
C11 Co1 P2 95.25(12)
C12 Co1 P2 99.17(10)
C13 Co1 P2 129.08(10)
C14 Co1 P2 169.36(11)
P1 Co1 P2 100.03(4)
C11 Co1 S2 168.02(12)
C12 Co1 S2 126.81(11)
C13 Co1 S2 96.27(10)
C14 Co1 S2 93.09(10)
P1 Co1 S2 95.92(4)
P2 Co1 S2 89.20(4)
C31 Co2 C32 41.52(14)
C31 Co2 C33 72.52(14)
C32 Co2 C33 40.12(14)
C31 Co2 C34 80.56(15)
C32 Co2 C34 70.92(14)
C33 Co2 C34 40.05(13)
C31 Co2 P4 93.04(11)
C32 Co2 P4 132.68(11)
C33 Co2 P4 131.94(10)
C34 Co2 P4 93.26(10)
C31 Co2 P3 94.68(12)
C32 Co2 P3 97.00(11)
C33 Co2 P3 126.32(10)
C34 Co2 P3 166.35(10)
P4 Co2 P3 99.80(4)
C31 Co2 S4 170.12(11)
C32 Co2 S4 129.52(11)
C33 Co2 S4 97.62(10)
C34 Co2 S4 92.36(10)
P4 Co2 S4 94.25(4)
P3 Co2 S4 90.65(4)
S3 Co3 S1 122.92(4)
S3 Co3 S2 104.95(4)
S1 Co3 S2 96.90(3)
S3 Co3 S4 96.32(4)
S1 Co3 S4 116.08(4)
S2 Co3 S4 121.03(3)
C19 P1 C18 101.79(18)
C19 P1 C17 100.2(2)
C18 P1 C17 99.54(19)
C19 P1 Co1 116.34(13)
C18 P1 Co1 117.16(13)
C17 P1 Co1 118.69(14)
C28 P2 C27 99.40(17)
C28 P2 C29 99.24(18)
C27 P2 C29 101.71(19)
C28 P2 Co1 119.74(13)
C27 P2 Co1 115.94(13)
C29 P2 Co1 117.47(13)
C39 P3 C37 100.48(18)
C39 P3 C38 99.61(17)
C37 P3 C38 99.09(17)
C39 P3 Co2 116.08(13)
C37 P3 Co2 120.52(13)
C38 P3 Co2 117.43(12)
C47 P4 C48 100.27(18)
C47 P4 C49 101.37(17)
C48 P4 C49 99.72(18)
C47 P4 Co2 117.97(12)
C48 P4 Co2 116.09(13)
C49 P4 Co2 118.22(13)
C14 S1 Co3 106.88(12)
C24 S2 Co1 111.84(12)
C24 S2 Co3 101.72(12)
Co1 S2 Co3 110.75(4)
C34 S3 Co3 106.39(13)
C44 S4 Co2 111.47(12)
C44 S4 Co3 98.63(12)
Co2 S4 Co3 110.42(4)
C12 C11 Co1 70.2(2)
C12 C11 H11A 120(2)
Co1 C11 H11A 112.9(19)
C12 C11 H11B 117(2)
Co1 C11 H11B 121(2)
H11A C11 H11B 111(3)
C13 C12 C11 116.0(3)
C13 C12 C15 123.5(3)
C11 C12 C15 120.5(3)
C13 C12 Co1 71.3(2)
C11 C12 Co1 68.3(2)
C15 C12 Co1 130.7(2)
C12 C13 C14 115.3(3)
C12 C13 C16 122.7(3)
C14 C13 C16 122.0(3)
C12 C13 Co1 68.7(2)
C14 C13 Co1 70.3(2)
C16 C13 Co1 130.1(2)
C13 C14 S1 125.0(3)
C13 C14 Co1 69.40(19)
S1 C14 Co1 126.61(18)
C13 C14 H14 117(2)
S1 C14 H14 107(2)
Co1 C14 H14 107(2)
C12 C15 H15A 109.5
C12 C15 H15B 109.5
H15A C15 H15B 109.5
C12 C15 H15C 109.5
H15A C15 H15C 109.5
H15B C15 H15C 109.5
C13 C16 H16A 109.5
C13 C16 H16B 109.5
H16A C16 H16B 109.5
C13 C16 H16C 109.5
H16A C16 H16C 109.5
H16B C16 H16C 109.5
P1 C17 H17A 109.5
P1 C17 H17B 109.5
H17A C17 H17B 109.5
P1 C17 H17C 109.5
H17A C17 H17C 109.5
H17B C17 H17C 109.5
P1 C18 H18A 109.5
P1 C18 H18B 109.5
H18A C18 H18B 109.5
P1 C18 H18C 109.5
H18A C18 H18C 109.5
H18B C18 H18C 109.5
P1 C19 H19A 109.5
P1 C19 H19B 109.5
H19A C19 H19B 109.5
P1 C19 H19C 109.5
H19A C19 H19C 109.5
H19B C19 H19C 109.5
C22 C21 H21A 120.0
C22 C21 H21B 120.0
H21A C21 H21B 120.0
C21 C22 C23 121.8(4)
C21 C22 C25 120.0(4)
C23 C22 C25 118.2(3)
C24 C23 C22 120.0(3)
C24 C23 C26 121.7(3)
C22 C23 C26 118.3(3)
C23 C24 S2 126.3(3)
C23 C24 H24A 116.9
S2 C24 H24A 116.9
C22 C25 H25A 109.5
C22 C25 H25B 109.5
H25A C25 H25B 109.5
C22 C25 H25C 109.5
H25A C25 H25C 109.5
H25B C25 H25C 109.5
C23 C26 H26A 109.5
C23 C26 H26B 109.5
H26A C26 H26B 109.5
C23 C26 H26C 109.5
H26A C26 H26C 109.5
H26B C26 H26C 109.5
P2 C27 H27A 109.5
P2 C27 H27B 109.5
H27A C27 H27B 109.5
P2 C27 H27C 109.5
H27A C27 H27C 109.5
H27B C27 H27C 109.5
P2 C28 H28A 109.5
P2 C28 H28B 109.5
H28A C28 H28B 109.5
P2 C28 H28C 109.5
H28A C28 H28C 109.5
H28B C28 H28C 109.5
P2 C29 H29A 109.5
P2 C29 H29B 109.5
H29A C29 H29B 109.5
P2 C29 H29C 109.5
H29A C29 H29C 109.5
H29B C29 H29C 109.5
C32 C31 Co2 70.1(2)
C32 C31 H31A 122(2)
Co2 C31 H31A 107(2)
C32 C31 H31B 113(2)
Co2 C31 H31B 124(2)
H31A C31 H31B 115(3)
C33 C32 C31 116.2(3)
C33 C32 C35 122.3(3)
C31 C32 C35 121.5(3)
C33 C32 Co2 71.1(2)
C31 C32 Co2 68.4(2)
C35 C32 Co2 132.0(3)
C32 C33 C34 115.7(3)
C32 C33 C36 122.2(3)
C34 C33 C36 122.1(3)
C32 C33 Co2 68.73(19)
C34 C33 Co2 71.31(19)
C36 C33 Co2 129.5(2)
C33 C34 S3 125.6(3)
C33 C34 Co2 68.6(2)
S3 C34 Co2 126.59(19)
C33 C34 H34 116(2)
S3 C34 H34 109(2)
Co2 C34 H34 105(2)
C32 C35 H35A 109.5
C32 C35 H35B 109.5
H35A C35 H35B 109.5
C32 C35 H35C 109.5
H35A C35 H35C 109.5
H35B C35 H35C 109.5
C33 C36 H36A 109.5
C33 C36 H36B 109.5
H36A C36 H36B 109.5
C33 C36 H36C 109.5
H36A C36 H36C 109.5
H36B C36 H36C 109.5
P3 C37 H37A 109.5
P3 C37 H37B 109.5
H37A C37 H37B 109.5
P3 C37 H37C 109.5
H37A C37 H37C 109.5
H37B C37 H37C 109.5
P3 C38 H38A 109.5
P3 C38 H38B 109.5
H38A C38 H38B 109.5
P3 C38 H38C 109.5
H38A C38 H38C 109.5
H38B C38 H38C 109.5
P3 C39 H39A 109.5
P3 C39 H39B 109.5
H39A C39 H39B 109.5
P3 C39 H39C 109.5
H39A C39 H39C 109.5
H39B C39 H39C 109.5
C42 C41 H41A 120.0
C42 C41 H41B 120.0
H41A C41 H41B 120.0
C41 C42 C43 121.1(4)
C41 C42 C45 120.0(4)
C43 C42 C45 118.9(3)
C44 C43 C42 119.7(4)
C44 C43 C46 122.3(3)
C42 C43 C46 118.0(3)
C43 C44 S4 126.5(3)
C43 C44 H44A 116.8
S4 C44 H44A 116.8
C42 C45 H45A 109.5
C42 C45 H45B 109.5
H45A C45 H45B 109.5
C42 C45 H45C 109.5
H45A C45 H45C 109.5
H45B C45 H45C 109.5
C43 C46 H46A 109.5
C43 C46 H46B 109.5
H46A C46 H46B 109.5
C43 C46 H46C 109.5
H46A C46 H46C 109.5
H46B C46 H46C 109.5
P4 C47 H47A 109.5
P4 C47 H47B 109.5
H47A C47 H47B 109.5
P4 C47 H47C 109.5
H47A C47 H47C 109.5
H47B C47 H47C 109.5
P4 C48 H48A 109.5
P4 C48 H48B 109.5
H48A C48 H48B 109.5
P4 C48 H48C 109.5
H48A C48 H48C 109.5
H48B C48 H48C 109.5
P4 C49 H49A 109.5
P4 C49 H49B 109.5
H49A C49 H49B 109.5
P4 C49 H49C 109.5
H49A C49 H49C 109.5
H49B C49 H49C 109.5
C51 O1 C53 121.1(7)
O1 C51 C52 116.1(8)
O1 C51 H51A 108.3
C52 C51 H51A 108.3
O1 C51 H51B 108.3
C52 C51 H51B 108.3
H51A C51 H51B 107.4
C53 O1' C51' 111.4(9)
O1' C51' C52 112.2(9)
O1' C51' H51C 109.2
C52 C51' H51C 109.2
O1' C51' H51D 109.2
C52 C51' H51D 109.2
H51C C51' H51D 107.9
C51' C52 C51 33.1(5)
C51' C52 H52A 119.6
C51 C52 H52A 109.5
C51' C52 H52B 125.2
C51 C52 H52B 109.5
H52A C52 H52B 109.5
C51' C52 H52C 76.5
C51 C52 H52C 109.5
H52A C52 H52C 109.5
H52B C52 H52C 109.5
O1' C53 C54 113.6(6)
O1' C53 O1 37.2(5)
C54 C53 O1 115.2(5)
O1' C53 H53A 74.6
C54 C53 H53A 108.5
O1 C53 H53A 108.5
O1' C53 H53B 134.7
C54 C53 H53B 108.5
O1 C53 H53B 108.5
H53A C53 H53B 107.5
C53 C54 H54A 109.5
C53 C54 H54B 109.5
H54A C54 H54B 109.5
C53 C54 H54C 109.5
H54A C54 H54C 109.5
H54B C54 H54C 109.5

loop_
_geom_bond_atom_site_label_1
_geom_bond_atom_site_label_2
_geom_bond_distance
Co1 C11 2.015(4)
Co1 C12 2.041(3)
Co1 C13 2.075(3)
Co1 C14 2.087(3)
Co1 P1 2.1916(10)
Co1 P2 2.2078(10)
Co1 S2 2.3008(9)
Co2 C31 2.016(4)
Co2 C32 2.038(3)
Co2 C33 2.070(3)
Co2 C34 2.105(4)
Co2 P4 2.1979(10)
Co2 P3 2.2281(10)
Co2 S4 2.3082(10)
Co3 S3 2.2415(10)
Co3 S1 2.2649(9)
Co3 S2 2.3560(10)
Co3 S4 2.3626(10)
P1 C19 1.805(4)
P1 C18 1.815(3)
P1 C17 1.827(4)
P2 C28 1.823(3)
P2 C27 1.828(3)
P2 C29 1.835(4)
P3 C39 1.815(4)
P3 C37 1.823(3)
P3 C38 1.825(4)
P4 C47 1.813(4)
P4 C48 1.821(4)
P4 C49 1.826(4)
S1 C14 1.774(4)
S2 C24 1.760(3)
S3 C34 1.767(4)
S4 C44 1.766(3)
C11 C12 1.437(5)
C11 H11A 0.97(2)
C11 H11B 0.96(2)
C12 C13 1.409(5)
C12 C15 1.509(5)
C13 C14 1.435(5)
C13 C16 1.498(5)
C14 H14 0.91(3)
C15 H15A 0.9800
C15 H15B 0.9800
C15 H15C 0.9800
C16 H16A 0.9800
C16 H16B 0.9800
C16 H16C 0.9800
C17 H17A 0.9800
C17 H17B 0.9800
C17 H17C 0.9800
C18 H18A 0.9800
C18 H18B 0.9800
C18 H18C 0.9800
C19 H19A 0.9800
C19 H19B 0.9800
C19 H19C 0.9800
C21 C22 1.323(5)
C21 H21A 0.9500
C21 H21B 0.9500
C22 C23 1.481(5)
C22 C25 1.503(5)
C23 C24 1.350(5)
C23 C26 1.500(5)
C24 H24A 0.9500
C25 H25A 0.9800
C25 H25B 0.9800
C25 H25C 0.9800
C26 H26A 0.9800
C26 H26B 0.9800
C26 H26C 0.9800
C27 H27A 0.9800
C27 H27B 0.9800
C27 H27C 0.9800
C28 H28A 0.9800
C28 H28B 0.9800
C28 H28C 0.9800
C29 H29A 0.9800
C29 H29B 0.9800
C29 H29C 0.9800
C31 C32 1.437(5)
C31 H31A 0.93(2)
C31 H31B 0.94(2)
C32 C33 1.409(5)
C32 C35 1.502(5)
C33 C34 1.430(5)
C33 C36 1.517(5)
C34 H34 0.89(3)
C35 H35A 0.9800
C35 H35B 0.9800
C35 H35C 0.9800
C36 H36A 0.9800
C36 H36B 0.9800
C36 H36C 0.9800
C37 H37A 0.9800
C37 H37B 0.9800
C37 H37C 0.9800
C38 H38A 0.9800
C38 H38B 0.9800
C38 H38C 0.9800
C39 H39A 0.9800
C39 H39B 0.9800
C39 H39C 0.9800
C41 C42 1.334(5)
C41 H41A 0.9500
C41 H41B 0.9500
C42 C43 1.468(5)
C42 C45 1.507(6)
C43 C44 1.334(5)
C43 C46 1.497(5)
C44 H44A 0.9500
C45 H45A 0.9800
C45 H45B 0.9800
C45 H45C 0.9800
C46 H46A 0.9800
C46 H46B 0.9800
C46 H46C 0.9800
C47 H47A 0.9800
C47 H47B 0.9800
C47 H47C 0.9800
C48 H48A 0.9800
C48 H48B 0.9800
C48 H48C 0.9800
C49 H49A 0.9800
C49 H49B 0.9800
C49 H49C 0.9800
O1 C51 1.443(13)
O1 C53 1.504(9)
C51 C52 1.558(12)
C51 H51A 0.9900
C51 H51B 0.9900
O1' C53 1.223(9)
O1' C51' 1.396(14)
C51' C52 1.482(13)
C51' H51C 0.9900
C51' H51D 0.9900
C52 H52A 0.9800
C52 H52B 0.9800
C52 H52C 0.9800
C53 C54 1.463(7)
C53 H53A 0.9900
C53 H53B 0.9900
C54 H54A 0.9800
C54 H54B 0.9800
C54 H54C 0.9800

loop_
_geom_torsion_atom_site_label_1
_geom_torsion_atom_site_label_2
_geom_torsion_atom_site_label_3
_geom_torsion_atom_site_label_4
_geom_torsion
C11 Co1 P1 C19 177.05(19)
C12 Co1 P1 C19 160.4(2)
C13 Co1 P1 C19 106.5(2)
C14 Co1 P1 C19 96.50(18)
P2 Co1 P1 C19 -86.85(16)
S2 Co1 P1 C19 3.38(15)
C11 Co1 P1 C18 56.37(19)
C12 Co1 P1 C18 39.7(2)
C13 Co1 P1 C18 -14.2(2)
C14 Co1 P1 C18 -24.18(18)
P2 Co1 P1 C18 152.47(15)
S2 Co1 P1 C18 -117.30(15)
C11 Co1 P1 C17 -63.2(2)
C12 Co1 P1 C17 -79.8(2)
C13 Co1 P1 C17 -133.7(2)
C14 Co1 P1 C17 -143.71(19)
P2 Co1 P1 C17 32.94(17)
S2 Co1 P1 C17 123.17(17)
C11 Co1 P2 C28 -96.33(18)
C12 Co1 P2 C28 -54.68(17)
C13 Co1 P2 C28 -24.9(2)
C14 Co1 P2 C28 -30.1(6)
P1 Co1 P2 C28 168.39(14)
S2 Co1 P2 C28 72.53(14)
C11 Co1 P2 C27 144.52(18)
C12 Co1 P2 C27 -173.83(17)
C13 Co1 P2 C27 -144.06(18)
C14 Co1 P2 C27 -149.2(6)
P1 Co1 P2 C27 49.24(15)
S2 Co1 P2 C27 -46.63(14)
C11 Co1 P2 C29 24.03(19)
C12 Co1 P2 C29 65.68(19)
C13 Co1 P2 C29 95.5(2)
C14 Co1 P2 C29 90.3(6)
P1 Co1 P2 C29 -71.24(16)
S2 Co1 P2 C29 -167.11(16)
C31 Co2 P3 C39 -139.66(17)
C32 Co2 P3 C39 178.65(17)
C33 Co2 P3 C39 148.64(18)
C34 Co2 P3 C39 151.5(5)
P4 Co2 P3 C39 -45.76(14)
S4 Co2 P3 C39 48.67(14)
C31 Co2 P3 C37 98.77(19)
C32 Co2 P3 C37 57.08(19)
C33 Co2 P3 C37 27.1(2)
C34 Co2 P3 C37 29.9(5)
P4 Co2 P3 C37 -167.33(16)
S4 Co2 P3 C37 -72.90(16)
C31 Co2 P3 C38 -22.06(17)
C32 Co2 P3 C38 -63.75(17)
C33 Co2 P3 C38 -93.76(18)
C34 Co2 P3 C38 -90.9(5)
P4 Co2 P3 C38 71.84(14)
S4 Co2 P3 C38 166.27(13)
C31 Co2 P4 C47 174.89(19)
C32 Co2 P4 C47 -171.3(2)
C33 Co2 P4 C47 -116.0(2)
C34 Co2 P4 C47 -104.41(18)
P3 Co2 P4 C47 79.61(15)
S4 Co2 P4 C47 -11.79(15)
C31 Co2 P4 C48 -66.11(19)
C32 Co2 P4 C48 -52.3(2)
C33 Co2 P4 C48 3.0(2)
C34 Co2 P4 C48 14.59(18)
P3 Co2 P4 C48 -161.39(15)
S4 Co2 P4 C48 107.21(15)
C31 Co2 P4 C49 52.33(19)
C32 Co2 P4 C49 66.2(2)
C33 Co2 P4 C49 121.4(2)
C34 Co2 P4 C49 133.03(18)
P3 Co2 P4 C49 -42.95(15)
S4 Co2 P4 C49 -134.35(15)
S3 Co3 S1 C14 130.50(13)
S2 Co3 S1 C14 17.68(13)
S4 Co3 S1 C14 -111.92(13)
C11 Co1 S2 C24 49.4(6)
C12 Co1 S2 C24 38.31(18)
C13 Co1 S2 C24 66.70(16)
C14 Co1 S2 C24 107.05(16)
P1 Co1 S2 C24 -162.55(13)
P2 Co1 S2 C24 -62.56(13)
C11 Co1 S2 Co3 -63.2(6)
C12 Co1 S2 Co3 -74.38(13)
C13 Co1 S2 Co3 -46.00(10)
C14 Co1 S2 Co3 -5.64(11)
P1 Co1 S2 Co3 84.75(4)
P2 Co1 S2 Co3 -175.25(4)
S3 Co3 S2 C24 108.23(12)
S1 Co3 S2 C24 -124.98(12)
S4 Co3 S2 C24 1.15(13)
S3 Co3 S2 Co1 -132.77(4)
S1 Co3 S2 Co1 -5.98(5)
S4 Co3 S2 Co1 120.15(4)
S1 Co3 S3 C34 102.03(13)
S2 Co3 S3 C34 -149.25(13)
S4 Co3 S3 C34 -24.75(13)
C31 Co2 S4 C44 -66.1(7)
C32 Co2 S4 C44 -42.97(19)
C33 Co2 S4 C44 -70.13(16)
C34 Co2 S4 C44 -110.01(16)
P4 Co2 S4 C44 156.55(13)
P3 Co2 S4 C44 56.67(13)
C31 Co2 S4 Co3 42.5(7)
C32 Co2 S4 Co3 65.60(14)
C33 Co2 S4 Co3 38.44(11)
C34 Co2 S4 Co3 -1.44(10)
P4 Co2 S4 Co3 -94.88(4)
P3 Co2 S4 Co3 165.24(4)
S3 Co3 S4 C44 131.64(13)
S1 Co3 S4 C44 0.11(13)
S2 Co3 S4 C44 -116.67(13)
S3 Co3 S4 Co2 14.80(5)
S1 Co3 S4 Co2 -116.73(4)
S2 Co3 S4 Co2 126.49(4)
C13 Co1 C11 C12 -31.5(2)
C14 Co1 C11 C12 -72.2(2)
P1 Co1 C11 C12 -161.59(19)
P2 Co1 C11 C12 97.9(2)
S2 Co1 C11 C12 -13.5(7)
Co1 C11 C12 C13 54.7(3)
Co1 C11 C12 C15 -125.5(3)
C11 Co1 C12 C13 -129.3(3)
C14 Co1 C12 C13 -32.1(2)
P1 Co1 C12 C13 -103.7(2)
P2 Co1 C12 C13 143.19(18)
S2 Co1 C12 C13 47.3(2)
C13 Co1 C12 C11 129.3(3)
C14 Co1 C12 C11 97.1(2)
P1 Co1 C12 C11 25.5(3)
P2 Co1 C12 C11 -87.6(2)
S2 Co1 C12 C11 176.53(18)
C11 Co1 C12 C15 112.2(4)
C13 Co1 C12 C15 -118.5(4)
C14 Co1 C12 C15 -150.7(4)
P1 Co1 C12 C15 137.7(3)
P2 Co1 C12 C15 24.6(4)
S2 Co1 C12 C15 -71.3(4)
C11 C12 C13 C14 1.0(5)
C15 C12 C13 C14 -178.9(3)
Co1 C12 C13 C14 54.1(3)
C11 C12 C13 C16 -178.0(3)
C15 C12 C13 C16 2.2(5)
Co1 C12 C13 C16 -124.8(3)
C11 C12 C13 Co1 -53.2(3)
C15 C12 C13 Co1 127.0(3)
C11 Co1 C13 C12 32.6(2)
C14 Co1 C13 C12 128.9(3)
P1 Co1 C13 C12 113.32(19)
P2 Co1 C13 C12 -49.6(2)
S2 Co1 C13 C12 -143.72(18)
C11 Co1 C13 C14 -96.3(2)
C12 Co1 C13 C14 -128.9(3)
P1 Co1 C13 C14 -15.6(2)
P2 Co1 C13 C14 -178.53(16)
S2 Co1 C13 C14 87.39(19)
C11 Co1 C13 C16 148.0(4)
C12 Co1 C13 C16 115.4(4)
C14 Co1 C13 C16 -115.7(4)
P1 Co1 C13 C16 -131.3(3)
P2 Co1 C13 C16 65.7(4)
S2 Co1 C13 C16 -28.3(3)
C12 C13 C14 S1 -174.3(3)
C16 C13 C14 S1 4.7(5)
Co1 C13 C14 S1 -121.0(3)
C12 C13 C14 Co1 -53.3(3)
C16 C13 C14 Co1 125.6(3)
Co3 S1 C14 C13 59.8(3)
Co3 S1 C14 Co1 -29.3(3)
C11 Co1 C14 C13 73.7(2)
C12 Co1 C14 C13 31.9(2)
P1 Co1 C14 C13 168.02(19)
P2 Co1 C14 C13 6.2(7)
S2 Co1 C14 C13 -96.05(19)
C11 Co1 C14 S1 -167.4(3)
C12 Co1 C14 S1 150.8(3)
C13 Co1 C14 S1 118.9(3)
P1 Co1 C14 S1 -73.1(2)
P2 Co1 C14 S1 125.1(5)
S2 Co1 C14 S1 22.8(2)
C21 C22 C23 C24 -178.4(4)
C25 C22 C23 C24 1.6(5)
C21 C22 C23 C26 1.5(5)
C25 C22 C23 C26 -178.6(3)
C22 C23 C24 S2 178.8(3)
C26 C23 C24 S2 -1.0(5)
Co1 S2 C24 C23 139.5(3)
Co3 S2 C24 C23 -102.3(3)
C33 Co2 C31 C32 31.4(2)
C34 Co2 C31 C32 71.8(2)
P4 Co2 C31 C32 164.6(2)
P3 Co2 C31 C32 -95.3(2)
S4 Co2 C31 C32 27.2(8)
Co2 C31 C32 C33 -54.4(3)
Co2 C31 C32 C35 127.0(3)
C31 Co2 C32 C33 129.6(3)
C34 Co2 C32 C33 32.2(2)
P4 Co2 C32 C33 108.4(2)
P3 Co2 C32 C33 -141.28(19)
S4 Co2 C32 C33 -44.6(2)
C33 Co2 C32 C31 -129.6(3)
C34 Co2 C32 C31 -97.4(2)
P4 Co2 C32 C31 -21.1(3)
P3 Co2 C32 C31 89.2(2)
S4 Co2 C32 C31 -174.17(18)
C31 Co2 C32 C35 -113.5(4)
C33 Co2 C32 C35 116.9(4)
C34 Co2 C32 C35 149.1(4)
P4 Co2 C32 C35 -134.6(3)
P3 Co2 C32 C35 -24.4(4)
S4 Co2 C32 C35 72.3(4)
C31 C32 C33 C34 -2.3(5)
C35 C32 C33 C34 176.3(3)
Co2 C32 C33 C34 -55.3(3)
C31 C32 C33 C36 177.2(3)
C35 C32 C33 C36 -4.2(5)
Co2 C32 C33 C36 124.2(3)
C31 C32 C33 Co2 53.0(3)
C35 C32 C33 Co2 -128.4(3)
C31 Co2 C33 C32 -32.4(2)
C34 Co2 C33 C32 -128.6(3)
P4 Co2 C33 C32 -110.4(2)
P3 Co2 C33 C32 50.4(2)
S4 Co2 C33 C32 146.87(19)
C31 Co2 C33 C34 96.2(2)
C32 Co2 C33 C34 128.6(3)
P4 Co2 C33 C34 18.2(3)
P3 Co2 C33 C34 178.96(17)
S4 Co2 C33 C34 -84.6(2)
C31 Co2 C33 C36 -147.2(4)
C32 Co2 C33 C36 -114.8(4)
C34 Co2 C33 C36 116.7(4)
P4 Co2 C33 C36 134.8(3)
P3 Co2 C33 C36 -64.4(4)
S4 Co2 C33 C36 32.1(3)
C32 C33 C34 S3 174.5(3)
C36 C33 C34 S3 -5.0(5)
Co2 C33 C34 S3 120.5(3)
C32 C33 C34 Co2 54.0(3)
C36 C33 C34 Co2 -125.5(3)
Co3 S3 C34 C33 -55.8(3)
Co3 S3 C34 Co2 32.7(2)
C31 Co2 C34 C33 -74.0(2)
C32 Co2 C34 C33 -32.2(2)
P4 Co2 C34 C33 -166.55(19)
P3 Co2 C34 C33 -3.5(6)
S4 Co2 C34 C33 99.05(19)
C31 Co2 C34 S3 166.8(3)
C32 Co2 C34 S3 -151.4(3)
C33 Co2 C34 S3 -119.2(3)
P4 Co2 C34 S3 74.2(2)
P3 Co2 C34 S3 -122.7(4)
S4 Co2 C34 S3 -20.1(2)
C41 C42 C43 C44 176.6(4)
C45 C42 C43 C44 -2.7(6)
C41 C42 C43 C46 -2.2(6)
C45 C42 C43 C46 178.6(4)
C42 C43 C44 S4 -176.0(3)
C46 C43 C44 S4 2.7(5)
Co2 S4 C44 C43 -131.5(3)
Co3 S4 C44 C43 112.5(3)
C53 O1 C51 C52 89.7(10)
C53 O1' C51' C52 172.4(8)
O1' C51' C52 C51 97.1(16)
O1 C51 C52 C51' -64.7(12)
C51' O1' C53 C54 179.9(8)
C51' O1' C53 O1 78.8(10)
C51 O1 C53 O1' -72.9(11)
C51 O1 C53 C54 -169.4(7)
